data_7159767
loop_
_publ_author_name
'Ali, Ahmad'
'Faraz, Simra'
'Khan, Abu Taleb'

_publ_section_title
;
 l-Proline-catalysed synthesis of 2-aryl-2H,5H-thiopyrano[2,3-b]
 thiochromen-5-ones from 4-hydroxydithiocoumarins and cinnamaldehyde
 derivatives
;
_journal_issue 7
_journal_name_full 'Organic &amp; Biomolecular Chemistry'
_journal_page_first 1426
_journal_page_last 1433
_journal_paper_doi 10.1039/D3OB02051G
_journal_volume 22
_journal_year 2024
_chemical_formula_moiety 'C19 H14 O2 S2'
_chemical_formula_sum 'C19 H14 O2 S2'
_chemical_formula_weight 338.42
_space_group_crystal_system triclinic
_space_group_IT_number 2
_space_group_name_Hall '-P 1'
_space_group_name_H-M_alt 'P -1'
_atom_sites_solution_hydrogens geom
_audit_creation_date 2023-11-29
_audit_creation_method
;
Olex2 1.5
(compiled 2021.12.09 svn.r5202d8cf for OlexSys, GUI svn.r6439)
;
_audit_update_record
;
2023-11-29 deposited with the CCDC.	2024-01-11 downloaded from the CCDC.
;
_cell_angle_alpha 87.216(3)
_cell_angle_beta 89.610(4)
_cell_angle_gamma 83.982(3)
_cell_formula_units_Z 4
_cell_length_a 7.6579(10)
_cell_length_b 13.8840(19)
_cell_length_c 14.998(2)
_cell_measurement_reflns_used 9996
_cell_measurement_temperature 297(2)
_cell_measurement_theta_max 27.01
_cell_measurement_theta_min 3.00
_cell_volume 1584.0(4)
_computing_cell_refinement
;
CrystalClear-SM Expert 2.0 r7 (Rigaku, 2011)
;
_computing_data_collection
;
CrystalClear-SM Expert 2.0 r7 (Rigaku, 2011)
;
_computing_data_reduction
;
CrystalClear-SM Expert 2.0 r7 (Rigaku, 2011)
;
_computing_molecular_graphics 'Olex2 1.5 (Dolomanov et al., 2009)'
_computing_publication_material 'Olex2 1.5 (Dolomanov et al., 2009)'
_computing_structure_refinement 'SHELXL 2018/3 (Sheldrick, 2015)'
_computing_structure_solution 'SHELXT 2018/2 (Sheldrick, 2018)'
_diffrn_ambient_temperature 297.00
_diffrn_detector CCD
_diffrn_detector_area_resol_mean 28.5714
_diffrn_detector_type 'Rigaku Saturn724+'
_diffrn_measured_fraction_theta_full 0.992
_diffrn_measured_fraction_theta_max 0.991
_diffrn_measurement_device 'AFC12 (Right): Kappa 3 circle'
_diffrn_measurement_device_type 'Rigaku Saturn724+ (2x2 bin mode)'
_diffrn_measurement_method 'profile data from \w-scans'
_diffrn_measurement_specimen_support 'Mitegen 50um'
_diffrn_radiation_collimation 0.3
_diffrn_radiation_monochromator Confocal
_diffrn_radiation_probe x-ray
_diffrn_radiation_type MoK\a
_diffrn_radiation_wavelength 0.71073
_diffrn_reflns_av_R_equivalents 0.0280
_diffrn_reflns_av_unetI/netI 0.0201
_diffrn_reflns_Laue_measured_fraction_full 0.992
_diffrn_reflns_Laue_measured_fraction_max 0.991
_diffrn_reflns_limit_h_max 9
_diffrn_reflns_limit_h_min -9
_diffrn_reflns_limit_k_max 17
_diffrn_reflns_limit_k_min -17
_diffrn_reflns_limit_l_max 19
_diffrn_reflns_limit_l_min -19
_diffrn_reflns_number 41184
_diffrn_reflns_point_group_measured_fraction_full 0.992
_diffrn_reflns_point_group_measured_fraction_max 0.991
_diffrn_reflns_theta_full 25.242
_diffrn_reflns_theta_max 27.007
_diffrn_reflns_theta_min 1.958
_diffrn_source 'Rotating Anode'
_diffrn_source_current 24.0
_diffrn_source_power 1.2
_diffrn_source_target Mo
_diffrn_source_type 'Rotating Anode'
_diffrn_source_voltage 50.0
_diffrn_standards_number 0
_exptl_absorpt_coefficient_mu 0.342
_exptl_absorpt_correction_T_max 0.7455
_exptl_absorpt_correction_T_min 0.6827
_exptl_absorpt_correction_type multi-scan
_exptl_absorpt_process_details
;
SADABS-2016/2 (Bruker,2016/2) was used for absorption correction.
wR2(int) was 0.1332 before and 0.0487 after correction.
The Ratio of minimum to maximum transmission is 0.9158.
The \l/2 correction factor is Not present.
;
_exptl_crystal_colour yellow
_exptl_crystal_density_diffrn 1.419
_exptl_crystal_description block
_exptl_crystal_F_000 704
_exptl_crystal_size_max 0.24
_exptl_crystal_size_mid 0.22
_exptl_crystal_size_min 0.20
_refine_diff_density_max 0.575
_refine_diff_density_min -0.260
_refine_diff_density_rms 0.041
_refine_ls_extinction_method none
_refine_ls_goodness_of_fit_ref 1.045
_refine_ls_hydrogen_treatment constr
_refine_ls_matrix_type full
_refine_ls_number_parameters 417
_refine_ls_number_reflns 6867
_refine_ls_number_restraints 0
_refine_ls_restrained_S_all 1.045
_refine_ls_R_factor_all 0.0513
_refine_ls_R_factor_gt 0.0426
_refine_ls_shift/su_max 0.001
_refine_ls_shift/su_mean 0.000
_refine_ls_structure_factor_coef Fsqd
_refine_ls_weighting_details 'w=1/[\s^2^(Fo^2^)+(0.0403P)^2^+0.9799P] where P=(Fo^2^+2Fc^2^)/3'
_refine_ls_weighting_scheme calc
_refine_ls_wR_factor_gt 0.1016
_refine_ls_wR_factor_ref 0.1087
_reflns_Friedel_coverage 0.000
_reflns_number_gt 5956
_reflns_number_total 6867
_reflns_threshold_expression 'I > 2\s(I)'
_cod_data_source_file d3ob02051g2.cif
_cod_data_source_block atk23013_0m_a
_cod_depositor_comments
;
         Adding full bibliography for 7159767.cif.

2024-12-16
Z value and formula fixed to values more according to usual
chemical conventions.                 miguel
;
_cod_original_formula_sum 'C38 H28 O4 S4'
_cod_original_formula_weight 676.84
_cod_original_formula_moiety '2(C19 H14 O2 S2)'
_cod_original_formula_units_Z 2
_cod_database_code 7159767
_shelx_shelxl_version_number 2018/3
_shelx_space_group_comment
;
The symmetry employed for this shelxl refinement is uniquely defined
by the following loop, which should always be used as a source of
symmetry information in preference to the above space-group names.
They are only intended as comments.
;
_olex2_refinement_description
;
1. Fixed Uiso
 At 1.2 times of:
  All C(H) groups
 At 1.5 times of:
  All C(H,H,H) groups
2.a Ternary CH refined with riding coordinates:
 C4(H4), C23(H23)
2.b Aromatic/amide H refined with riding coordinates:
 C7(H7), C8(H8), C9(H9), C11(H11), C12(H12), C13(H13), C14(H14), C15(H15),
 C16(H16), C19(H19), C24(H24), C25(H25), C29(H29), C30(H30), C31(H31), C32(H32),
  C33(H33), C34(H34), C35(H35), C36(H36)
2.c Idealised Me refined as rotating group:
 C1(H1A,H1B,H1C), C20(H20A,H20B,H20C)
;
_olex2_submission_special_instructions 'No special instructions were received'

loop_
_space_group_symop_operation_xyz
'x, y, z'
'-x, -y, -z'

loop_
_atom_site_label
_atom_site_type_symbol
_atom_site_fract_x
_atom_site_fract_y
_atom_site_fract_z
_atom_site_U_iso_or_equiv
_atom_site_adp_type
_atom_site_occupancy
_atom_site_site_symmetry_order
_atom_site_calc_flag
_atom_site_refinement_flags_posn
_atom_site_refinement_flags_adp
_atom_site_refinement_flags_occupancy
_atom_site_disorder_assembly
_atom_site_disorder_group
S1 S 0.54323(7) 0.32810(4) 0.20290(4) 0.04927(14) Uani 1 1 d . . . . .
S2 S 0.33851(6) 0.18758(4) 0.13575(4) 0.05054(14) Uani 1 1 d . . . . .
S3 S 0.78519(9) 0.66958(4) 0.57105(3) 0.05414(16) Uani 1 1 d . . . . .
S4 S 0.88635(7) 0.82472(4) 0.45733(4) 0.04946(14) Uani 1 1 d . . . . .
O1 O 0.6728(2) 0.53000(11) 0.11403(11) 0.0626(4) Uani 1 1 d . . . . .
O2 O 0.82398(17) -0.01311(10) 0.15679(10) 0.0485(3) Uani 1 1 d . . . . .
O3 O 0.70788(19) 1.04602(10) 0.39647(10) 0.0501(3) Uani 1 1 d . . . . .
O4 O 0.8032(4) 0.50259(13) 0.32866(12) 0.0903(7) Uani 1 1 d . . . . .
C1 C 0.6143(4) 0.62734(17) 0.0874(2) 0.0735(8) Uani 1 1 d . . . . .
H1A H 0.712258 0.659656 0.065878 0.110 Uiso 1 1 calc R U . . .
H1B H 0.562151 0.660052 0.137494 0.110 Uiso 1 1 calc R U . . .
H1C H 0.528829 0.628221 0.040732 0.110 Uiso 1 1 calc R U . . .
C2 C 0.7481(3) 0.47085(15) 0.05169(14) 0.0468(5) Uani 1 1 d . . . . .
C3 C 0.8021(2) 0.37582(13) 0.08350(13) 0.0404(4) Uani 1 1 d . . . . .
C4 C 0.7731(3) 0.34809(14) 0.18063(13) 0.0425(4) Uani 1 1 d . . . . .
H4 H 0.797872 0.403426 0.214876 0.051 Uiso 1 1 calc R U . . .
C5 C 0.5439(2) 0.20896(13) 0.17110(12) 0.0391(4) Uani 1 1 d . . . . .
C6 C 0.3622(2) 0.06410(14) 0.11785(12) 0.0399(4) Uani 1 1 d . . . . .
C7 C 0.2100(3) 0.02469(16) 0.09356(14) 0.0490(5) Uani 1 1 d . . . . .
H7 H 0.103187 0.063336 0.091098 0.059 Uiso 1 1 calc R U . . .
C8 C 0.2178(3) -0.07077(17) 0.07336(14) 0.0522(5) Uani 1 1 d . . . . .
H8 H 0.116018 -0.097031 0.057929 0.063 Uiso 1 1 calc R U . . .
C9 C 0.3763(3) -0.12815(16) 0.07581(14) 0.0505(5) Uani 1 1 d . . . . .
H9 H 0.381769 -0.192499 0.060467 0.061 Uiso 1 1 calc R U . . .
C10 C 0.6888(2) 0.14293(13) 0.17678(12) 0.0358(4) Uani 1 1 d . . . . .
C11 C 0.8512(3) 0.17118(14) 0.21340(13) 0.0422(4) Uani 1 1 d . . . . .
H11 H 0.933948 0.122103 0.235420 0.051 Uiso 1 1 calc R U . . .
C12 C 0.8888(3) 0.26171(15) 0.21741(13) 0.0460(4) Uani 1 1 d . . . . .
H12 H 0.993279 0.272421 0.244685 0.055 Uiso 1 1 calc R U . . .
C13 C 0.7724(3) 0.49882(18) -0.03690(16) 0.0596(6) Uani 1 1 d . . . . .
H13 H 0.736475 0.561972 -0.057609 0.071 Uiso 1 1 calc R U . . .
C14 C 0.8502(3) 0.4323(2) -0.09437(16) 0.0645(6) Uani 1 1 d . . . . .
H14 H 0.867091 0.451235 -0.153875 0.077 Uiso 1 1 calc R U . . .
C15 C 0.9027(3) 0.33902(19) -0.06505(15) 0.0594(6) Uani 1 1 d . . . . .
H15 H 0.954045 0.294584 -0.104407 0.071 Uiso 1 1 calc R U . . .
C16 C 0.8789(3) 0.31134(15) 0.02383(14) 0.0474(5) Uani 1 1 d . . . . .
H16 H 0.915318 0.247989 0.043745 0.057 Uiso 1 1 calc R U . . .
C17 C 0.6881(2) 0.04220(13) 0.15203(12) 0.0360(4) Uani 1 1 d . . . . .
C18 C 0.5230(2) 0.00653(13) 0.12310(11) 0.0363(4) Uani 1 1 d . . . . .
C19 C 0.5262(3) -0.09014(14) 0.10095(13) 0.0438(4) Uani 1 1 d . . . . .
H19 H 0.632025 -0.129696 0.103260 0.053 Uiso 1 1 calc R U . . .
C20 C 0.6650(4) 1.14066(16) 0.42864(16) 0.0598(6) Uani 1 1 d . . . . .
H20A H 0.607828 1.182287 0.382275 0.090 Uiso 1 1 calc R U . . .
H20B H 0.770550 1.166352 0.446157 0.090 Uiso 1 1 calc R U . . .
H20C H 0.587900 1.137007 0.479140 0.090 Uiso 1 1 calc R U . . .
C21 C 0.5726(3) 0.99699(14) 0.37082(12) 0.0396(4) Uani 1 1 d . . . . .
C22 C 0.6215(2) 0.90301(13) 0.34324(12) 0.0371(4) Uani 1 1 d . . . . .
C23 C 0.8131(2) 0.86482(14) 0.34405(13) 0.0417(4) Uani 1 1 d . . . . .
H23 H 0.879055 0.919177 0.325371 0.050 Uiso 1 1 calc R U . . .
C24 C 0.8643(3) 0.78502(16) 0.28201(15) 0.0508(5) Uani 1 1 d . . . . .
H24 H 0.896123 0.803137 0.224129 0.061 Uiso 1 1 calc R U . . .
C25 C 0.8680(3) 0.69353(16) 0.30207(13) 0.0500(5) Uani 1 1 d . . . . .
H25 H 0.899162 0.650894 0.257306 0.060 Uiso 1 1 calc R U . . .
C26 C 0.8268(3) 0.65192(14) 0.39029(13) 0.0422(4) Uani 1 1 d . . . . .
C27 C 0.7929(3) 0.55048(14) 0.39359(13) 0.0475(5) Uani 1 1 d . . . . .
C28 C 0.7559(3) 0.50191(14) 0.48254(13) 0.0435(4) Uani 1 1 d . . . . .
C29 C 0.7214(3) 0.40477(15) 0.48461(16) 0.0567(5) Uani 1 1 d . . . . .
H29 H 0.722575 0.372657 0.431585 0.068 Uiso 1 1 calc R U . . .
C30 C 0.6862(4) 0.35626(17) 0.56292(18) 0.0649(6) Uani 1 1 d . . . . .
H30 H 0.663605 0.291747 0.562920 0.078 Uiso 1 1 calc R U . . .
C31 C 0.4908(3) 0.84912(15) 0.31611(13) 0.0448(4) Uani 1 1 d . . . . .
H31 H 0.520950 0.786741 0.297191 0.054 Uiso 1 1 calc R U . . .
C32 C 0.3161(3) 0.88656(18) 0.31670(15) 0.0539(5) Uani 1 1 d . . . . .
H32 H 0.229625 0.849474 0.298645 0.065 Uiso 1 1 calc R U . . .
C33 C 0.2716(3) 0.97850(18) 0.34401(16) 0.0566(6) Uani 1 1 d . . . . .
H33 H 0.154115 1.003612 0.344393 0.068 Uiso 1 1 calc R U . . .
C34 C 0.3982(3) 1.03455(16) 0.37101(14) 0.0507(5) Uani 1 1 d . . . . .
H34 H 0.366435 1.097077 0.389190 0.061 Uiso 1 1 calc R U . . .
C35 C 0.6842(4) 0.40305(18) 0.64216(17) 0.0647(6) Uani 1 1 d . . . . .
H35 H 0.660539 0.369731 0.695432 0.078 Uiso 1 1 calc R U . . .
C36 C 0.7168(3) 0.49801(16) 0.64291(15) 0.0563(5) Uani 1 1 d . . . . .
H36 H 0.715148 0.529098 0.696503 0.068 Uiso 1 1 calc R U . . .
C37 C 0.7526(3) 0.54811(14) 0.56310(13) 0.0436(4) Uani 1 1 d . . . . .
C38 C 0.8295(3) 0.70592(13) 0.46311(13) 0.0416(4) Uani 1 1 d . . . . .

loop_
_atom_site_aniso_label
_atom_site_aniso_U_11
_atom_site_aniso_U_22
_atom_site_aniso_U_33
_atom_site_aniso_U_23
_atom_site_aniso_U_13
_atom_site_aniso_U_12
S1 0.0501(3) 0.0403(3) 0.0560(3) -0.0077(2) 0.0130(2) 0.0033(2)
S2 0.0328(2) 0.0455(3) 0.0715(4) -0.0026(2) 0.0017(2) 0.0042(2)
S3 0.0839(4) 0.0418(3) 0.0360(3) -0.0069(2) -0.0034(2) -0.0007(3)
S4 0.0534(3) 0.0396(3) 0.0555(3) -0.0061(2) -0.0113(2) -0.0034(2)
O1 0.0782(11) 0.0410(8) 0.0663(10) -0.0063(7) -0.0037(8) 0.0069(7)
O2 0.0346(7) 0.0393(7) 0.0697(10) 0.0025(6) 0.0016(6) 0.0022(5)
O3 0.0515(8) 0.0409(7) 0.0585(9) -0.0085(6) -0.0040(7) -0.0048(6)
O4 0.174(2) 0.0536(10) 0.0472(10) -0.0165(8) 0.0061(11) -0.0262(12)
C1 0.0722(17) 0.0421(12) 0.105(2) -0.0058(13) -0.0151(15) 0.0033(11)
C2 0.0459(11) 0.0437(11) 0.0520(12) -0.0049(9) -0.0074(9) -0.0087(8)
C3 0.0413(10) 0.0390(9) 0.0426(10) -0.0068(8) -0.0022(8) -0.0105(8)
C4 0.0488(11) 0.0389(10) 0.0409(10) -0.0092(8) -0.0011(8) -0.0063(8)
C5 0.0374(9) 0.0386(9) 0.0402(10) 0.0006(7) 0.0064(7) -0.0009(7)
C6 0.0356(9) 0.0446(10) 0.0389(10) 0.0021(8) 0.0047(7) -0.0030(8)
C7 0.0352(10) 0.0615(13) 0.0504(12) -0.0006(10) 0.0010(8) -0.0058(9)
C8 0.0466(11) 0.0628(13) 0.0495(12) -0.0022(10) -0.0031(9) -0.0174(10)
C9 0.0568(12) 0.0476(11) 0.0486(12) -0.0046(9) -0.0009(9) -0.0112(9)
C10 0.0340(9) 0.0377(9) 0.0347(9) 0.0031(7) 0.0023(7) -0.0013(7)
C11 0.0394(10) 0.0459(10) 0.0399(10) 0.0010(8) -0.0038(8) 0.0007(8)
C12 0.0452(11) 0.0519(11) 0.0415(10) -0.0058(9) -0.0070(8) -0.0052(9)
C13 0.0623(14) 0.0559(13) 0.0605(14) 0.0112(11) -0.0116(11) -0.0121(11)
C14 0.0693(15) 0.0818(18) 0.0440(12) 0.0065(12) -0.0019(11) -0.0199(13)
C15 0.0640(14) 0.0705(15) 0.0465(12) -0.0131(11) 0.0090(10) -0.0152(12)
C16 0.0501(11) 0.0457(11) 0.0477(11) -0.0078(9) 0.0020(9) -0.0093(9)
C17 0.0339(9) 0.0375(9) 0.0352(9) 0.0065(7) 0.0049(7) -0.0004(7)
C18 0.0358(9) 0.0402(9) 0.0321(9) 0.0039(7) 0.0047(7) -0.0030(7)
C19 0.0448(10) 0.0423(10) 0.0430(10) 0.0018(8) 0.0013(8) -0.0012(8)
C20 0.0776(16) 0.0453(12) 0.0578(13) -0.0114(10) -0.0015(12) -0.0083(11)
C21 0.0435(10) 0.0407(10) 0.0341(9) 0.0024(7) 0.0013(7) -0.0038(8)
C22 0.0397(9) 0.0374(9) 0.0333(9) 0.0046(7) 0.0031(7) -0.0033(7)
C23 0.0411(10) 0.0368(9) 0.0463(11) 0.0043(8) 0.0031(8) -0.0032(8)
C24 0.0473(11) 0.0553(12) 0.0486(12) -0.0077(9) 0.0117(9) 0.0018(9)
C25 0.0532(12) 0.0566(12) 0.0370(10) -0.0007(9) 0.0071(9) 0.0089(10)
C26 0.0473(11) 0.0394(10) 0.0386(10) -0.0036(8) 0.0000(8) 0.0027(8)
C27 0.0629(13) 0.0371(10) 0.0436(11) -0.0155(8) 0.0034(9) -0.0043(9)
C28 0.0489(11) 0.0372(10) 0.0434(10) -0.0038(8) -0.0021(8) 0.0009(8)
C29 0.0700(15) 0.0388(11) 0.0612(14) -0.0057(10) 0.0005(11) -0.0045(10)
C30 0.0782(17) 0.0417(12) 0.0747(17) 0.0038(11) 0.0066(13) -0.0096(11)
C31 0.0481(11) 0.0440(10) 0.0429(10) 0.0019(8) 0.0041(8) -0.0098(8)
C32 0.0441(11) 0.0660(14) 0.0531(12) 0.0055(10) -0.0005(9) -0.0169(10)
C33 0.0385(11) 0.0687(15) 0.0601(13) 0.0073(11) 0.0035(9) 0.0008(10)
C34 0.0500(12) 0.0485(11) 0.0510(12) 0.0012(9) 0.0061(9) 0.0051(9)
C35 0.0772(17) 0.0546(13) 0.0592(14) 0.0133(11) 0.0122(12) 0.0001(12)
C36 0.0700(15) 0.0512(12) 0.0447(11) 0.0020(9) 0.0050(10) 0.0062(11)
C37 0.0483(11) 0.0384(10) 0.0418(10) -0.0015(8) -0.0006(8) 0.0054(8)
C38 0.0430(10) 0.0355(9) 0.0450(10) -0.0029(8) -0.0045(8) 0.0024(8)

loop_
_atom_type_symbol
_atom_type_description
_atom_type_scat_dispersion_real
_atom_type_scat_dispersion_imag
_atom_type_scat_source
C C 0.0033 0.0016 'International Tables Vol C Tables 4.2.6.8 and 6.1.1.4'
H H 0.0000 0.0000 'International Tables Vol C Tables 4.2.6.8 and 6.1.1.4'
O O 0.0106 0.0060 'International Tables Vol C Tables 4.2.6.8 and 6.1.1.4'
S S 0.1246 0.1234 'International Tables Vol C Tables 4.2.6.8 and 6.1.1.4'

loop_
_geom_angle_atom_site_label_1
_geom_angle_atom_site_label_2
_geom_angle_atom_site_label_3
_geom_angle
_geom_angle_site_symmetry_1
_geom_angle_site_symmetry_3
_geom_angle_publ_flag
C5 S1 C4 100.47(9) . . ?
C5 S2 C6 103.39(9) . . ?
C38 S3 C37 103.25(9) . . ?
C38 S4 C23 100.91(9) . . ?
C2 O1 C1 118.4(2) . . ?
C21 O3 C20 117.60(17) . . ?
O1 C1 H1A 109.5 . . ?
O1 C1 H1B 109.5 . . ?
O1 C1 H1C 109.5 . . ?
H1A C1 H1B 109.5 . . ?
H1A C1 H1C 109.5 . . ?
H1B C1 H1C 109.5 . . ?
O1 C2 C3 114.82(18) . . ?
O1 C2 C13 124.6(2) . . ?
C13 C2 C3 120.6(2) . . ?
C2 C3 C4 119.00(17) . . ?
C16 C3 C2 118.12(19) . . ?
C16 C3 C4 122.88(18) . . ?
S1 C4 H4 106.9 . . ?
C3 C4 S1 111.56(13) . . ?
C3 C4 H4 106.9 . . ?
C12 C4 S1 108.61(14) . . ?
C12 C4 C3 115.47(16) . . ?
C12 C4 H4 106.9 . . ?
S2 C5 S1 110.74(10) . . ?
C10 C5 S1 123.12(15) . . ?
C10 C5 S2 126.12(15) . . ?
C7 C6 S2 115.98(15) . . ?
C7 C6 C18 120.55(18) . . ?
C18 C6 S2 123.41(15) . . ?
C6 C7 H7 120.0 . . ?
C8 C7 C6 120.09(19) . . ?
C8 C7 H7 120.0 . . ?
C7 C8 H8 119.9 . . ?
C7 C8 C9 120.2(2) . . ?
C9 C8 H8 119.9 . . ?
C8 C9 H9 120.0 . . ?
C19 C9 C8 120.0(2) . . ?
C19 C9 H9 120.0 . . ?
C5 C10 C11 119.32(17) . . ?
C5 C10 C17 123.07(17) . . ?
C11 C10 C17 117.53(15) . . ?
C10 C11 H11 117.7 . . ?
C12 C11 C10 124.54(18) . . ?
C12 C11 H11 117.7 . . ?
C4 C12 H12 118.0 . . ?
C11 C12 C4 123.94(18) . . ?
C11 C12 H12 118.0 . . ?
C2 C13 H13 120.2 . . ?
C14 C13 C2 119.5(2) . . ?
C14 C13 H13 120.2 . . ?
C13 C14 H14 119.5 . . ?
C15 C14 C13 120.9(2) . . ?
C15 C14 H14 119.5 . . ?
C14 C15 H15 120.3 . . ?
C14 C15 C16 119.4(2) . . ?
C16 C15 H15 120.3 . . ?
C3 C16 C15 121.4(2) . . ?
C3 C16 H16 119.3 . . ?
C15 C16 H16 119.3 . . ?
O2 C17 C10 119.90(17) . . ?
O2 C17 C18 119.97(17) . . ?
C10 C17 C18 120.12(15) . . ?
C6 C18 C17 123.55(17) . . ?
C19 C18 C6 117.70(17) . . ?
C19 C18 C17 118.75(16) . . ?
C9 C19 C18 121.46(19) . . ?
C9 C19 H19 119.3 . . ?
C18 C19 H19 119.3 . . ?
O3 C20 H20A 109.5 . . ?
O3 C20 H20B 109.5 . . ?
O3 C20 H20C 109.5 . . ?
H20A C20 H20B 109.5 . . ?
H20A C20 H20C 109.5 . . ?
H20B C20 H20C 109.5 . . ?
O3 C21 C22 115.19(16) . . ?
O3 C21 C34 124.18(18) . . ?
C34 C21 C22 120.63(19) . . ?
C21 C22 C23 118.94(17) . . ?
C31 C22 C21 118.28(17) . . ?
C31 C22 C23 122.78(17) . . ?
S4 C23 H23 106.9 . . ?
C22 C23 S4 111.08(13) . . ?
C22 C23 H23 106.9 . . ?
C24 C23 S4 109.03(14) . . ?
C24 C23 C22 115.50(17) . . ?
C24 C23 H23 106.9 . . ?
C23 C24 H24 117.2 . . ?
C25 C24 C23 125.6(2) . . ?
C25 C24 H24 117.2 . . ?
C24 C25 H25 117.7 . . ?
C24 C25 C26 124.7(2) . . ?
C26 C25 H25 117.7 . . ?
C27 C26 C25 115.83(17) . . ?
C38 C26 C25 120.08(19) . . ?
C38 C26 C27 124.03(18) . . ?
O4 C27 C26 122.5(2) . . ?
O4 C27 C28 118.65(19) . . ?
C26 C27 C28 118.75(16) . . ?
C29 C28 C27 118.15(18) . . ?
C37 C28 C27 123.87(17) . . ?
C37 C28 C29 117.97(19) . . ?
C28 C29 H29 119.4 . . ?
C30 C29 C28 121.3(2) . . ?
C30 C29 H29 119.4 . . ?
C29 C30 H30 120.0 . . ?
C29 C30 C35 120.0(2) . . ?
C35 C30 H30 120.0 . . ?
C22 C31 H31 119.5 . . ?
C32 C31 C22 121.1(2) . . ?
C32 C31 H31 119.5 . . ?
C31 C32 H32 120.2 . . ?
C33 C32 C31 119.6(2) . . ?
C33 C32 H32 120.2 . . ?
C32 C33 H33 119.5 . . ?
C32 C33 C34 121.0(2) . . ?
C34 C33 H33 119.5 . . ?
C21 C34 H34 120.3 . . ?
C33 C34 C21 119.4(2) . . ?
C33 C34 H34 120.3 . . ?
C30 C35 H35 119.7 . . ?
C36 C35 C30 120.5(2) . . ?
C36 C35 H35 119.7 . . ?
C35 C36 H36 120.1 . . ?
C35 C36 C37 119.8(2) . . ?
C37 C36 H36 120.1 . . ?
C28 C37 S3 123.43(15) . . ?
C28 C37 C36 120.41(19) . . ?
C36 C37 S3 116.14(16) . . ?
S3 C38 S4 110.82(11) . . ?
C26 C38 S3 126.56(16) . . ?
C26 C38 S4 122.60(16) . . ?

loop_
_geom_bond_atom_site_label_1
_geom_bond_atom_site_label_2
_geom_bond_distance
_geom_bond_site_symmetry_2
_geom_bond_publ_flag
S1 C4 1.836(2) . ?
S1 C5 1.7432(19) . ?
S2 C5 1.722(2) . ?
S2 C6 1.739(2) . ?
S3 C37 1.740(2) . ?
S3 C38 1.715(2) . ?
S4 C23 1.835(2) . ?
S4 C38 1.747(2) . ?
O1 C1 1.418(3) . ?
O1 C2 1.360(3) . ?
O2 C17 1.227(2) . ?
O3 C20 1.427(2) . ?
O3 C21 1.365(2) . ?
O4 C27 1.203(2) . ?
C1 H1A 0.9600 . ?
C1 H1B 0.9600 . ?
C1 H1C 0.9600 . ?
C2 C3 1.402(3) . ?
C2 C13 1.383(3) . ?
C3 C4 1.510(3) . ?
C3 C16 1.381(3) . ?
C4 H4 0.9800 . ?
C4 C12 1.499(3) . ?
C5 C10 1.364(2) . ?
C6 C7 1.396(3) . ?
C6 C18 1.397(2) . ?
C7 H7 0.9300 . ?
C7 C8 1.369(3) . ?
C8 H8 0.9300 . ?
C8 C9 1.380(3) . ?
C9 H9 0.9300 . ?
C9 C19 1.375(3) . ?
C10 C11 1.461(3) . ?
C10 C17 1.465(3) . ?
C11 H11 0.9300 . ?
C11 C12 1.323(3) . ?
C12 H12 0.9300 . ?
C13 H13 0.9300 . ?
C13 C14 1.380(4) . ?
C14 H14 0.9300 . ?
C14 C15 1.368(4) . ?
C15 H15 0.9300 . ?
C15 C16 1.386(3) . ?
C16 H16 0.9300 . ?
C17 C18 1.480(3) . ?
C18 C19 1.396(3) . ?
C19 H19 0.9300 . ?
C20 H20A 0.9600 . ?
C20 H20B 0.9600 . ?
C20 H20C 0.9600 . ?
C21 C22 1.401(3) . ?
C21 C34 1.382(3) . ?
C22 C23 1.507(3) . ?
C22 C31 1.386(3) . ?
C23 H23 0.9800 . ?
C23 C24 1.500(3) . ?
C24 H24 0.9300 . ?
C24 C25 1.288(3) . ?
C25 H25 0.9300 . ?
C25 C26 1.464(3) . ?
C26 C27 1.457(3) . ?
C26 C38 1.356(3) . ?
C27 C28 1.504(3) . ?
C28 C29 1.400(3) . ?
C28 C37 1.394(3) . ?
C29 H29 0.9300 . ?
C29 C30 1.365(3) . ?
C30 H30 0.9300 . ?
C30 C35 1.381(4) . ?
C31 H31 0.9300 . ?
C31 C32 1.383(3) . ?
C32 H32 0.9300 . ?
C32 C33 1.368(3) . ?
C33 H33 0.9300 . ?
C33 C34 1.380(3) . ?
C34 H34 0.9300 . ?
C35 H35 0.9300 . ?
C35 C36 1.368(3) . ?
C36 H36 0.9300 . ?
C36 C37 1.395(3) . ?

loop_
_geom_torsion_atom_site_label_1
_geom_torsion_atom_site_label_2
_geom_torsion_atom_site_label_3
_geom_torsion_atom_site_label_4
_geom_torsion
_geom_torsion_site_symmetry_1
_geom_torsion_site_symmetry_2
_geom_torsion_site_symmetry_3
_geom_torsion_site_symmetry_4
_geom_torsion_publ_flag
S1 C4 C12 C11 38.8(2) . . . . ?
S1 C5 C10 C11 1.8(3) . . . . ?
S1 C5 C10 C17 178.50(13) . . . . ?
S2 C5 C10 C11 -176.26(14) . . . . ?
S2 C5 C10 C17 0.5(3) . . . . ?
S2 C6 C7 C8 176.43(16) . . . . ?
S2 C6 C18 C17 5.5(3) . . . . ?
S2 C6 C18 C19 -175.48(14) . . . . ?
S4 C23 C24 C25 34.7(3) . . . . ?
O1 C2 C3 C4 0.0(3) . . . . ?
O1 C2 C3 C16 179.61(18) . . . . ?
O1 C2 C13 C14 -179.8(2) . . . . ?
O2 C17 C18 C6 178.50(17) . . . . ?
O2 C17 C18 C19 -0.5(3) . . . . ?
O3 C21 C22 C23 0.0(2) . . . . ?
O3 C21 C22 C31 -179.87(16) . . . . ?
O3 C21 C34 C33 -179.76(19) . . . . ?
O4 C27 C28 C29 -4.9(3) . . . . ?
O4 C27 C28 C37 175.6(2) . . . . ?
C1 O1 C2 C3 -179.94(19) . . . . ?
C1 O1 C2 C13 0.0(3) . . . . ?
C2 C3 C4 S1 77.27(19) . . . . ?
C2 C3 C4 C12 -158.10(18) . . . . ?
C2 C3 C16 C15 0.1(3) . . . . ?
C2 C13 C14 C15 0.4(4) . . . . ?
C3 C2 C13 C14 0.1(3) . . . . ?
C3 C4 C12 C11 -87.4(2) . . . . ?
C4 S1 C5 S2 -152.30(10) . . . . ?
C4 S1 C5 C10 29.40(18) . . . . ?
C4 C3 C16 C15 179.65(19) . . . . ?
C5 S1 C4 C3 82.74(14) . . . . ?
C5 S1 C4 C12 -45.64(15) . . . . ?
C5 S2 C6 C7 176.14(15) . . . . ?
C5 S2 C6 C18 -6.56(18) . . . . ?
C5 C10 C11 C12 -21.3(3) . . . . ?
C5 C10 C17 O2 178.38(18) . . . . ?
C5 C10 C17 C18 -2.9(3) . . . . ?
C6 S2 C5 S1 -174.49(10) . . . . ?
C6 S2 C5 C10 3.74(19) . . . . ?
C6 C7 C8 C9 -0.8(3) . . . . ?
C6 C18 C19 C9 -0.8(3) . . . . ?
C7 C6 C18 C17 -177.33(17) . . . . ?
C7 C6 C18 C19 1.7(3) . . . . ?
C7 C8 C9 C19 1.8(3) . . . . ?
C8 C9 C19 C18 -1.0(3) . . . . ?
C10 C11 C12 C4 -3.1(3) . . . . ?
C10 C17 C18 C6 -0.2(3) . . . . ?
C10 C17 C18 C19 -179.26(16) . . . . ?
C11 C10 C17 O2 -4.8(3) . . . . ?
C11 C10 C17 C18 173.89(15) . . . . ?
C13 C2 C3 C4 -179.91(19) . . . . ?
C13 C2 C3 C16 -0.3(3) . . . . ?
C13 C14 C15 C16 -0.6(4) . . . . ?
C14 C15 C16 C3 0.4(3) . . . . ?
C16 C3 C4 S1 -102.29(19) . . . . ?
C16 C3 C4 C12 22.3(3) . . . . ?
C17 C10 C11 C12 161.78(19) . . . . ?
C17 C18 C19 C9 178.33(17) . . . . ?
C18 C6 C7 C8 -1.0(3) . . . . ?
C20 O3 C21 C22 -177.52(17) . . . . ?
C20 O3 C21 C34 2.5(3) . . . . ?
C21 C22 C23 S4 78.85(18) . . . . ?
C21 C22 C23 C24 -156.32(18) . . . . ?
C21 C22 C31 C32 -0.4(3) . . . . ?
C22 C21 C34 C33 0.2(3) . . . . ?
C22 C23 C24 C25 -91.2(3) . . . . ?
C22 C31 C32 C33 0.4(3) . . . . ?
C23 S4 C38 S3 -151.46(10) . . . . ?
C23 S4 C38 C26 29.94(19) . . . . ?
C23 C22 C31 C32 179.70(18) . . . . ?
C23 C24 C25 C26 -1.7(4) . . . . ?
C24 C25 C26 C27 164.2(2) . . . . ?
C24 C25 C26 C38 -18.7(3) . . . . ?
C25 C26 C27 O4 2.2(3) . . . . ?
C25 C26 C27 C28 177.87(18) . . . . ?
C25 C26 C38 S3 -179.97(15) . . . . ?
C25 C26 C38 S4 -1.6(3) . . . . ?
C26 C27 C28 C29 179.2(2) . . . . ?
C26 C27 C28 C37 -0.3(3) . . . . ?
C27 C26 C38 S3 -3.2(3) . . . . ?
C27 C26 C38 S4 175.22(16) . . . . ?
C27 C28 C29 C30 -179.8(2) . . . . ?
C27 C28 C37 S3 1.8(3) . . . . ?
C27 C28 C37 C36 179.9(2) . . . . ?
C28 C29 C30 C35 0.0(4) . . . . ?
C29 C28 C37 S3 -177.73(17) . . . . ?
C29 C28 C37 C36 0.4(3) . . . . ?
C29 C30 C35 C36 0.2(4) . . . . ?
C30 C35 C36 C37 -0.1(4) . . . . ?
C31 C22 C23 S4 -101.29(19) . . . . ?
C31 C22 C23 C24 23.5(3) . . . . ?
C31 C32 C33 C34 0.0(3) . . . . ?
C32 C33 C34 C21 -0.3(3) . . . . ?
C34 C21 C22 C23 -179.99(17) . . . . ?
C34 C21 C22 C31 0.1(3) . . . . ?
C35 C36 C37 S3 178.01(19) . . . . ?
C35 C36 C37 C28 -0.2(3) . . . . ?
C37 S3 C38 S4 -174.69(10) . . . . ?
C37 S3 C38 C26 3.8(2) . . . . ?
C37 C28 C29 C30 -0.2(3) . . . . ?
C38 S3 C37 C28 -3.1(2) . . . . ?
C38 S3 C37 C36 178.75(17) . . . . ?
C38 S4 C23 C22 85.87(14) . . . . ?
C38 S4 C23 C24 -42.53(16) . . . . ?
C38 C26 C27 O4 -174.8(2) . . . . ?
C38 C26 C27 C28 0.9(3) . . . . ?
